data_4348208
loop_
_publ_author_name
'Bhattacharya, Biswajit'
'Maity, Dilip Kumar'
'Pachfule, Pradip'
'Colacio, Enrique'
'Ghoshal, Debajyoti'

_publ_section_title
;
 Syntheses, X-ray structures, catalytic activity and magnetic properties
 of two new coordination polymers of Co(ii) and Ni(ii) based on
 benzenedicarboxylate and linear N,N&#x2032;-donor Schiff base linkers
;
_journal_issue 5
_journal_name_full 'Inorg. Chem. Front.'
_journal_page_first 414
_journal_paper_doi 10.1039/C4QI00032C
_journal_volume 1
_journal_year 2014
_chemical_formula_sum 'C54 H58 N12 Ni2 O17'
_chemical_formula_weight 1264.54
_space_group_IT_number 15
_space_group_name_Hall '-C 2yc'
_space_group_name_H-M_alt 'C 1 2/c 1'
_symmetry_cell_setting monoclinic
_symmetry_space_group_name_H-M 'C 1 2/c 1'
_atom_sites_solution_hydrogens geom
_atom_sites_solution_primary direct
_atom_sites_solution_secondary difmap
_audit_creation_method SHELXL-97
_cell_angle_alpha 90.00
_cell_angle_beta 107.3420(10)
_cell_angle_gamma 90.00
_cell_formula_units_Z 4
_cell_length_a 19.6754(3)
_cell_length_b 11.3812(3)
_cell_length_c 27.5363(5)
_cell_measurement_reflns_used 250
_cell_measurement_temperature 298(2)
_cell_measurement_theta_max 27.60
_cell_measurement_theta_min 1.55
_cell_volume 5885.9(2)
_computing_cell_refinement 'SMART APEX II'
_computing_data_collection 'SMART APEX II (Bruker,2010)'
_computing_data_reduction 'SAINT (Bruker,2000)'
_computing_molecular_graphics 'Ortep-3v2 for windows (Farrugia, 1997)'
_computing_publication_material 'PLATON (Spek, 2008)'
_computing_structure_refinement 'SHELXL-97 (Sheldrick, 2008)'
_computing_structure_solution 'SHELXS-97 (Sheldrick, 2008)'
_diffrn_ambient_temperature 298(2)
_diffrn_measured_fraction_theta_full 0.995
_diffrn_measured_fraction_theta_max 0.995
_diffrn_measurement_device_type 'CCD area detector'
_diffrn_measurement_method 'phi and omega scans'
_diffrn_radiation_monochromator graphite
_diffrn_radiation_source 'fine-focus sealed tube'
_diffrn_radiation_type MoK\a
_diffrn_radiation_wavelength 0.71073
_diffrn_reflns_av_R_equivalents 0.0268
_diffrn_reflns_av_sigmaI/netI 0.0187
_diffrn_reflns_limit_h_max 25
_diffrn_reflns_limit_h_min -23
_diffrn_reflns_limit_k_max 13
_diffrn_reflns_limit_k_min -14
_diffrn_reflns_limit_l_max 34
_diffrn_reflns_limit_l_min -35
_diffrn_reflns_number 47291
_diffrn_reflns_theta_full 27.60
_diffrn_reflns_theta_max 27.60
_diffrn_reflns_theta_min 1.55
_exptl_absorpt_coefficient_mu 0.719
_exptl_absorpt_correction_T_max 0.9576
_exptl_absorpt_correction_T_min 0.8972
_exptl_absorpt_correction_type multi-scan
_exptl_absorpt_process_details
;
'XPREP' - A PROGRAM DATA PREPARATION & RECIPROCAL 
SPACE EXPLORATION,
Bruker Analytical X-ray Systems, 1997
;
_exptl_crystal_colour Green
_exptl_crystal_density_diffrn 1.427
_exptl_crystal_density_method 'not measured'
_exptl_crystal_description Block
_exptl_crystal_F_000 2632
_exptl_crystal_size_max 0.20
_exptl_crystal_size_mid 0.10
_exptl_crystal_size_min 0.10
_refine_diff_density_max 0.710
_refine_diff_density_min -0.506
_refine_diff_density_rms 0.069
_refine_ls_extinction_method none
_refine_ls_goodness_of_fit_ref 1.122
_refine_ls_hydrogen_treatment noref
_refine_ls_matrix_type full
_refine_ls_number_parameters 395
_refine_ls_number_reflns 6795
_refine_ls_number_restraints 0
_refine_ls_restrained_S_all 1.122
_refine_ls_R_factor_all 0.0482
_refine_ls_R_factor_gt 0.0418
_refine_ls_shift/su_max 0.002
_refine_ls_shift/su_mean 0.000
_refine_ls_structure_factor_coef Fsqd
_refine_ls_weighting_details 'calc w=1/[\s^2^(Fo^2^)+(0.0616P)^2^+9.0089P] where P=(Fo^2^+2Fc^2^)/3'
_refine_ls_weighting_scheme calc
_refine_ls_wR_factor_gt 0.1246
_refine_ls_wR_factor_ref 0.1280
_reflns_number_gt 5990
_reflns_number_total 6795
_reflns_threshold_expression >2\s(I)
_cod_data_source_file c4qi00032c2.cif
_cod_data_source_block DG2
_cod_depositor_comments
;
The following automatic conversions were performed:

data item '_symmetry_cell_setting' value 'Monoclinic' was changed to
'monoclinic' in accordance with the
/home/saulius/struct/COD-crude-data/automatic-downloads/DataCite-retrospective/RSC/depositions/lib/dictionaries/cif_core.dic
dictionary named 'cif_core.dic' version 2.4.2 last updated on
2011-04-26.

Automatic conversion script
Id: cif_fix_values 6909 2019-04-08 15:41:33Z antanas 
;
_cod_original_sg_symbol_H-M C2/c
_cod_database_code 4348208

loop_
_symmetry_equiv_pos_as_xyz
'x, y, z'
'-x, y, -z+1/2'
'x+1/2, y+1/2, z'
'-x+1/2, y+1/2, -z+1/2'
'-x, -y, -z'
'x, -y, z-1/2'
'-x+1/2, -y+1/2, -z'
'x+1/2, -y+1/2, z-1/2'

loop_
_atom_site_label
_atom_site_type_symbol
_atom_site_fract_x
_atom_site_fract_y
_atom_site_fract_z
_atom_site_U_iso_or_equiv
_atom_site_adp_type
_atom_site_occupancy
_atom_site_symmetry_multiplicity
_atom_site_calc_flag
_atom_site_refinement_flags
C1 C 0.95037(13) -0.0939(2) 0.64944(9) 0.0368(5) Uani 1 1 d .
H1 H 0.9057 -0.1010 0.6257 0.044 Uiso 1 1 calc R
C1S C 1.4694(4) -0.8917(6) 0.9556(3) 0.148(3) Uani 1 1 d .
H1SA H 1.4195 -0.9098 0.9460 0.222 Uiso 1 1 calc R
H1SB H 1.4829 -0.8512 0.9876 0.222 Uiso 1 1 calc R
H1SC H 1.4962 -0.9632 0.9586 0.222 Uiso 1 1 calc R
C2 C 0.98490(14) -0.1945(2) 0.67110(10) 0.0409(5) Uani 1 1 d .
H2 H 0.9642 -0.2677 0.6616 0.049 Uiso 1 1 calc R
C3 C 1.05127(14) -0.1856(2) 0.70736(10) 0.0392(5) Uani 1 1 d .
C4 C 1.07984(13) -0.0740(2) 0.71973(9) 0.0401(5) Uani 1 1 d .
H4 H 1.1239 -0.0644 0.7440 0.048 Uiso 1 1 calc R
C5 C 1.04239(12) 0.0218(2) 0.69576(9) 0.0365(5) Uani 1 1 d .
H5 H 1.0624 0.0960 0.7040 0.044 Uiso 1 1 calc R
C6 C 1.08956(15) -0.2908(3) 0.73133(11) 0.0475(6) Uani 1 1 d .
H6 H 1.0730 -0.3646 0.7187 0.057 Uiso 1 1 calc R
C7 C 1.23352(16) -0.3826(3) 0.82071(12) 0.0526(7) Uani 1 1 d .
H7 H 1.2503 -0.3081 0.8322 0.063 Uiso 1 1 calc R
C8 C 1.27596(14) -0.4858(3) 0.84284(11) 0.0463(6) Uani 1 1 d .
C9 C 1.33694(15) -0.4709(3) 0.88365(12) 0.0536(7) Uani 1 1 d .
H9 H 1.3491 -0.3968 0.8979 0.064 Uiso 1 1 calc R
C10 C 1.37917(16) -0.5662(3) 0.90289(13) 0.0597(8) Uani 1 1 d .
H10 H 1.4198 -0.5544 0.9302 0.072 Uiso 1 1 calc R
C11 C 1.30526(17) -0.6887(3) 0.84548(13) 0.0560(7) Uani 1 1 d .
H11 H 1.2939 -0.7640 0.8324 0.067 Uiso 1 1 calc R
C12 C 1.26024(16) -0.5984(3) 0.82393(12) 0.0509(7) Uani 1 1 d .
H12 H 1.2196 -0.6127 0.7969 0.061 Uiso 1 1 calc R
C13 C 0.79736(13) 0.3069(2) 0.56507(9) 0.0373(5) Uani 1 1 d .
H13 H 0.7757 0.2336 0.5627 0.045 Uiso 1 1 calc R
C14 C 0.75754(13) 0.3999(2) 0.53948(10) 0.0398(5) Uani 1 1 d .
H14 H 0.7104 0.3888 0.5203 0.048 Uiso 1 1 calc R
C15 C 0.78837(13) 0.5097(2) 0.54267(9) 0.0372(5) Uani 1 1 d .
C16 C 0.85892(14) 0.5210(2) 0.57153(12) 0.0483(7) Uani 1 1 d .
H16 H 0.8816 0.5936 0.5747 0.058 Uiso 1 1 calc R
C17 C 0.89509(14) 0.4230(2) 0.59554(11) 0.0465(6) Uani 1 1 d .
H17 H 0.9426 0.4316 0.6145 0.056 Uiso 1 1 calc R
C18 C 0.74646(14) 0.6096(2) 0.51560(10) 0.0420(6) Uani 1 1 d .
H18 H 0.6983 0.5993 0.4988 0.050 Uiso 1 1 calc R
C19 C 0.80017(11) 0.06434(19) 0.65814(9) 0.0305(4) Uani 1 1 d .
C20 C 0.73537(11) -0.0144(2) 0.64438(9) 0.0317(5) Uani 1 1 d .
C21 C 0.69737(13) -0.0344(2) 0.67841(10) 0.0408(6) Uani 1 1 d .
H21 H 0.7120 0.0002 0.7104 0.049 Uiso 1 1 calc R
C22 C 0.63745(13) -0.1058(2) 0.66520(10) 0.0410(6) Uani 1 1 d .
H22 H 0.6124 -0.1188 0.6885 0.049 Uiso 1 1 calc R
C23 C 0.61483(12) -0.1577(2) 0.61781(9) 0.0333(5) Uani 1 1 d .
C24 C 0.65362(15) -0.1389(3) 0.58388(10) 0.0477(7) Uani 1 1 d .
H24 H 0.6396 -0.1745 0.5520 0.057 Uiso 1 1 calc R
C25 C 0.71300(14) -0.0674(3) 0.59730(10) 0.0482(7) Uani 1 1 d .
H25 H 0.7383 -0.0548 0.5742 0.058 Uiso 1 1 calc R
C26 C 0.54921(11) -0.2350(2) 0.60260(9) 0.0335(5) Uani 1 1 d .
N1 N 0.97789(10) 0.01348(17) 0.66082(7) 0.0325(4) Uani 1 1 d .
N2 N 1.14452(13) -0.2826(2) 0.76880(9) 0.0529(6) Uani 1 1 d .
N3 N 1.17455(13) -0.3923(2) 0.78628(9) 0.0504(6) Uani 1 1 d .
N4 N 1.36507(14) -0.6740(2) 0.88461(12) 0.0601(7) Uani 1 1 d .
N5 N 0.86556(10) 0.31646(17) 0.59310(8) 0.0336(4) Uani 1 1 d .
N6 N 0.77450(12) 0.7091(2) 0.51469(9) 0.0477(5) Uani 1 1 d .
O1 O 0.82953(8) 0.07996(14) 0.62361(6) 0.0343(4) Uani 1 1 d .
O1S O 1.48289(18) -0.8229(3) 0.91976(14) 0.1004(10) Uani 1 1 d .
H1S H 1.4467 -0.7870 0.9045 0.151 Uiso 1 1 calc R
O2 O 0.81923(9) 0.10886(17) 0.70133(7) 0.0430(4) Uani 1 1 d .
O1W O 0.91401(9) 0.10362(15) 0.55414(6) 0.0373(4) Uani 1 1 d .
H1WA H 0.9183 0.0310 0.5460 0.056 Uiso 1 1 d R
H1WB H 0.9055 0.1469 0.5271 0.056 Uiso 1 1 d R
O3 O 0.53132(11) -0.2794(2) 0.55924(8) 0.0585(6) Uani 1 1 d .
O2W O 0.93271(9) 0.22750(16) 0.70221(6) 0.0391(4) Uani 1 1 d .
H2WA H 0.9000 0.1976 0.7134 0.059 Uiso 1 1 d R
H2WB H 0.9286 0.3029 0.7018 0.059 Uiso 1 1 d R
O4 O 0.51663(8) -0.24829(15) 0.63511(6) 0.0342(4) Uani 1 1 d .
O3W O 0.56120(15) -0.3727(2) 0.47303(10) 0.0684(6) Uani 1 1 d G
H3WA H 0.5630 -0.3537 0.5032 0.103 Uiso 1 1 d G
H3WB H 0.5462 -0.3147 0.4533 0.103 Uiso 1 1 d G
Ni1 Ni 0.922684(13) 0.16503(2) 0.627856(10) 0.02724(10) Uani 1 1 d .
O4W O 0.9418(2) 0.4648(4) 0.71153(18) 0.0628(12) Uani 0.50 1 d P

loop_
_atom_site_aniso_label
_atom_site_aniso_U_11
_atom_site_aniso_U_22
_atom_site_aniso_U_33
_atom_site_aniso_U_23
_atom_site_aniso_U_13
_atom_site_aniso_U_12
C1 0.0323(12) 0.0374(12) 0.0381(12) -0.0003(10) 0.0063(10) -0.0037(9)
C1S 0.166(7) 0.104(5) 0.162(7) 0.018(5) 0.031(5) -0.017(4)
C2 0.0438(14) 0.0341(12) 0.0432(13) -0.0011(10) 0.0106(11) -0.0040(10)
C3 0.0418(13) 0.0388(13) 0.0390(13) 0.0044(10) 0.0148(10) 0.0067(10)
C4 0.0344(12) 0.0455(14) 0.0366(12) -0.0002(10) 0.0045(10) 0.0023(10)
C5 0.0316(11) 0.0369(12) 0.0391(12) -0.0017(10) 0.0076(9) -0.0023(9)
C6 0.0497(15) 0.0425(14) 0.0496(15) 0.0071(12) 0.0138(12) 0.0087(12)
C7 0.0518(16) 0.0444(15) 0.0568(17) 0.0053(13) 0.0091(13) 0.0059(13)
C8 0.0404(14) 0.0471(15) 0.0507(15) 0.0089(12) 0.0125(11) 0.0049(11)
C9 0.0453(15) 0.0501(16) 0.0605(18) 0.0029(14) 0.0085(13) -0.0004(12)
C10 0.0408(15) 0.068(2) 0.0644(19) 0.0109(16) 0.0074(13) 0.0059(14)
C11 0.0536(17) 0.0437(15) 0.074(2) 0.0053(14) 0.0243(15) 0.0022(13)
C12 0.0423(15) 0.0511(16) 0.0571(17) 0.0045(13) 0.0114(13) 0.0003(12)
C13 0.0313(11) 0.0355(12) 0.0421(13) 0.0014(10) 0.0062(10) -0.0045(9)
C14 0.0313(12) 0.0419(13) 0.0414(13) 0.0026(10) 0.0036(10) 0.0014(10)
C15 0.0379(12) 0.0353(12) 0.0382(12) 0.0036(10) 0.0112(10) 0.0057(10)
C16 0.0412(14) 0.0304(12) 0.0662(18) 0.0066(12) 0.0049(12) -0.0025(10)
C17 0.0327(12) 0.0371(13) 0.0604(17) 0.0058(12) -0.0001(11) -0.0044(10)
C18 0.0400(13) 0.0418(14) 0.0425(13) 0.0053(11) 0.0099(11) 0.0082(11)
C19 0.0216(10) 0.0285(10) 0.0407(12) 0.0049(9) 0.0083(9) -0.0025(8)
C20 0.0243(10) 0.0322(11) 0.0404(12) 0.0019(9) 0.0123(9) -0.0066(8)
C21 0.0398(13) 0.0483(14) 0.0380(13) -0.0069(11) 0.0169(10) -0.0162(11)
C22 0.0375(13) 0.0511(15) 0.0412(13) -0.0031(11) 0.0223(11) -0.0166(11)
C23 0.0254(11) 0.0348(11) 0.0418(12) 0.0000(9) 0.0133(9) -0.0090(9)
C24 0.0459(15) 0.0610(17) 0.0414(14) -0.0125(12) 0.0211(12) -0.0259(13)
C25 0.0449(14) 0.0639(17) 0.0442(14) -0.0082(13) 0.0264(12) -0.0259(13)
C26 0.0249(10) 0.0348(11) 0.0412(12) 0.0015(10) 0.0106(9) -0.0084(9)
N1 0.0270(9) 0.0356(10) 0.0339(10) 0.0011(8) 0.0075(7) -0.0015(8)
N2 0.0537(14) 0.0469(13) 0.0534(14) 0.0095(11) 0.0090(11) 0.0132(11)
N3 0.0503(13) 0.0463(13) 0.0510(13) 0.0084(11) 0.0100(11) 0.0119(11)
N4 0.0474(14) 0.0585(16) 0.0753(18) 0.0186(14) 0.0197(13) 0.0122(12)
N5 0.0281(9) 0.0325(10) 0.0381(10) 0.0030(8) 0.0066(8) -0.0019(7)
N6 0.0451(12) 0.0384(12) 0.0552(14) 0.0087(10) 0.0081(10) 0.0109(10)
O1 0.0243(7) 0.0388(9) 0.0412(9) 0.0023(7) 0.0116(6) -0.0094(6)
O1S 0.087(2) 0.096(2) 0.117(3) 0.0343(19) 0.028(2) 0.0254(17)
O2 0.0348(9) 0.0538(11) 0.0408(9) -0.0045(8) 0.0117(7) -0.0155(8)
O1W 0.0345(9) 0.0416(9) 0.0349(8) -0.0015(7) 0.0093(7) -0.0080(7)
O3 0.0511(11) 0.0805(15) 0.0500(11) -0.0206(11) 0.0242(9) -0.0363(11)
O2W 0.0358(9) 0.0408(9) 0.0427(9) -0.0039(7) 0.0146(7) -0.0112(7)
O4 0.0232(7) 0.0396(9) 0.0407(9) 0.0019(7) 0.0108(6) -0.0101(6)
O3W 0.0784(17) 0.0668(15) 0.0619(14) -0.0142(12) 0.0239(13) 0.0021(13)
Ni1 0.02031(15) 0.02870(16) 0.03245(16) 0.00203(11) 0.00745(11) -0.00553(10)
O4W 0.051(2) 0.044(2) 0.076(3) -0.021(2) -0.007(2) 0.0123(18)

loop_
_atom_type_symbol
_atom_type_description
_atom_type_scat_dispersion_real
_atom_type_scat_dispersion_imag
_atom_type_scat_source
C C 0.0033 0.0016 'International Tables Vol C Tables 4.2.6.8 and 6.1.1.4'
H H 0.0000 0.0000 'International Tables Vol C Tables 4.2.6.8 and 6.1.1.4'
N N 0.0061 0.0033 'International Tables Vol C Tables 4.2.6.8 and 6.1.1.4'
O O 0.0106 0.0060 'International Tables Vol C Tables 4.2.6.8 and 6.1.1.4'
Ni Ni 0.3393 1.1124 'International Tables Vol C Tables 4.2.6.8 and 6.1.1.4'

loop_
_geom_angle_atom_site_label_1
_geom_angle_atom_site_label_2
_geom_angle_atom_site_label_3
_geom_angle
_geom_angle_site_symmetry_1
_geom_angle_site_symmetry_3
N1 C1 C2 123.2(2) . .
C1 C2 C3 119.2(2) . .
C4 C3 C2 117.9(2) . .
C4 C3 C6 121.4(2) . .
C2 C3 C6 120.7(2) . .
C5 C4 C3 119.3(2) . .
N1 C5 C4 123.0(2) . .
N2 C6 C3 120.7(3) . .
N3 C7 C8 121.5(3) . .
C12 C8 C9 117.4(3) . .
C12 C8 C7 123.4(3) . .
C9 C8 C7 119.1(3) . .
C10 C9 C8 119.5(3) . .
N4 C10 C9 123.5(3) . .
N4 C11 C12 123.4(3) . .
C11 C12 C8 119.2(3) . .
N5 C13 C14 123.5(2) . .
C13 C14 C15 119.4(2) . .
C14 C15 C16 117.9(2) . .
C14 C15 C18 119.9(2) . .
C16 C15 C18 122.3(2) . .
C17 C16 C15 119.0(2) . .
N5 C17 C16 123.6(2) . .
N6 C18 C15 121.4(2) . .
O2 C19 O1 126.0(2) . .
O2 C19 C20 118.2(2) . .
O1 C19 C20 115.8(2) . .
C25 C20 C21 118.7(2) . .
C25 C20 C19 120.3(2) . .
C21 C20 C19 121.0(2) . .
C20 C21 C22 120.6(2) . .
C23 C22 C21 120.5(2) . .
C22 C23 C24 118.9(2) . .
C22 C23 C26 121.2(2) . .
C24 C23 C26 119.9(2) . .
C25 C24 C23 120.1(2) . .
C20 C25 C24 121.2(2) . .
O3 C26 O4 125.1(2) . .
O3 C26 C23 118.3(2) . .
O4 C26 C23 116.6(2) . .
C1 N1 C5 117.5(2) . .
C1 N1 Ni1 122.02(15) . .
C5 N1 Ni1 120.49(16) . .
C6 N2 N3 112.8(3) . .
C7 N3 N2 112.2(3) . .
C10 N4 C11 116.9(3) . .
C17 N5 C13 116.7(2) . .
C17 N5 Ni1 123.33(16) . .
C13 N5 Ni1 119.93(16) . .
C18 N6 N6 112.0(3) . 7_666
C19 O1 Ni1 128.79(15) . .
C26 O4 Ni1 128.69(15) . 3_445
O1 Ni1 O4 177.72(6) . 3
O1 Ni1 N1 88.57(7) . .
O4 Ni1 N1 91.03(7) 3 .
O1 Ni1 O1W 88.51(6) . .
O4 Ni1 O1W 93.74(6) 3 .
N1 Ni1 O1W 91.54(7) . .
O1 Ni1 O2W 92.17(6) . .
O4 Ni1 O2W 85.58(6) 3 .
N1 Ni1 O2W 88.32(7) . .
O1W Ni1 O2W 179.30(6) . .
O1 Ni1 N5 90.78(7) . .
O4 Ni1 N5 89.66(7) 3 .
N1 Ni1 N5 178.79(8) . .
O1W Ni1 N5 87.42(7) . .
O2W Ni1 N5 92.72(7) . .

loop_
_geom_bond_atom_site_label_1
_geom_bond_atom_site_label_2
_geom_bond_distance
_geom_bond_site_symmetry_2
C1 N1 1.336(3) .
C1 C2 1.373(3) .
C1S O1S 1.346(7) .
C2 C3 1.391(4) .
C3 C4 1.389(4) .
C3 C6 1.463(4) .
C4 C5 1.370(3) .
C5 N1 1.348(3) .
C6 N2 1.256(4) .
C7 N3 1.266(4) .
C7 C8 1.465(4) .
C8 C12 1.383(4) .
C8 C9 1.388(4) .
C9 C10 1.373(4) .
C10 N4 1.324(4) .
C11 N4 1.348(4) .
C11 C12 1.371(4) .
C13 N5 1.338(3) .
C13 C14 1.379(3) .
C14 C15 1.380(4) .
C15 C16 1.385(4) .
C15 C18 1.470(3) .
C16 C17 1.381(4) .
C17 N5 1.338(3) .
C18 N6 1.264(4) .
C19 O2 1.244(3) .
C19 O1 1.263(3) .
C19 C20 1.511(3) .
C20 C25 1.378(4) .
C20 C21 1.381(3) .
C21 C22 1.388(3) .
C22 C23 1.380(3) .
C23 C24 1.388(3) .
C23 C26 1.515(3) .
C24 C25 1.381(3) .
C26 O3 1.247(3) .
C26 O4 1.256(3) .
N1 Ni1 2.0954(19) .
N2 N3 1.404(3) .
N5 Ni1 2.1234(19) .
N6 N6 1.408(4) 7_666
O1 Ni1 2.0452(14) .
O1W Ni1 2.1051(17) .
O2W Ni1 2.1202(17) .
O4 Ni1 2.0518(14) 3_445
Ni1 O4 2.0518(15) 3
